data_2311015
loop_
_publ_author_name
'Vos, A.'
'Keulen, E.'

_publ_section_title
;
 The crystal structure of P4 Se3
;
_journal_name_full 'Acta Crystallographica (1,1948-23,1967)'
_journal_page_first 323
_journal_page_last 329
_journal_volume 12
_journal_year 1959
_chemical_formula_sum 'P4 Se3'
_space_group_IT_number 62
_symmetry_space_group_name_Hall '-P 2bc 2a'
_symmetry_space_group_name_H-M 'P m n b'
_cell_angle_alpha 90
_cell_angle_beta 90
_cell_angle_gamma 90
_cell_formula_units_Z 16
_cell_length_a 9.739
_cell_length_b 11.797
_cell_length_c 26.27
_cell_volume 3018.186
_citation_journal_id_ASTM ACCRA9
_cod_data_source_file Vos_ACCRA9_1959_1363.cif
_cod_data_source_block P4Se3
_cod_original_sg_symbol_Hall '-P 2ac 2n (y,-x,z)'
_cod_database_code 2311015

loop_
_symmetry_equiv_pos_as_xyz
x,y,z
-x,-y+1/2,z+1/2
-x+1/2,y+1/2,-z+1/2
x+1/2,-y,-z
-x,-y,-z
x,y-1/2,-z-1/2
x-1/2,-y-1/2,z-1/2
-x-1/2,y,z

loop_
_atom_site_label
_atom_site_type_symbol
_atom_site_fract_x
_atom_site_fract_y
_atom_site_fract_z
_atom_site_occupancy
_atom_site_U_iso_or_equiv
P7 P+1 0.25 -0.048 0.325 1 0.0
P11 P+1 0.866 -0.039 0.3663 1 0.0
P3 P+1 0.25 0.041 0 1 0.0
P5 P+1 0.866 0.034 0.1443 1 0.0
P4 P+1 0.75 0.034 0.218 1 0.0
Se3 Se-2 0.75 -0.148 0.2433 1 0.0
P2 P+1 0.366 0.227 0.0875 1 0.0
P6 P+1 0.75 -0.238 0.169 1 0.0
Se4 Se-2 0.928 -0.1473 0.1298 1 0.0
P12 P+1 0.75 0.032 0.485 1 0.0
P9 P+1 0.25 0.239 0.307 1 0.0
Se2 Se-2 0.428 0.1592 0.0139 1 0.0
Se1 Se-2 0.25 -0.057 0.071 1 0.0
P10 P+1 0.75 -0.192 0.396 1 0.0
Se8 Se-2 0.928 0.0602 0.4355 1 0.0
Se5 Se-2 0.25 0.107 0.37 1 0.0
P1 P+1 0.25 0.086 0.127 1 0.0
P8 P+1 0.366 -0.01 0.2527 1 0.0
Se6 Se-2 0.428 0.1723 0.2612 1 0.0
Se7 Se-2 0.75 -0.163 0.4822 1 0.0
